data_4344417
loop_
_publ_author_name
'Wang, Hai-Ying'
'Wu, Yue'
'Leong, Chanel F.'
'D'Alessandro, Deanna M'
'Zuo, Jing-Lin'

_publ_section_title
;
 Crystal Structures, Magnetic Properties, and Electrochemical Properties
 of Coordination Polymers Based on the Tetra(4-pyridyl)-tetrathiafulvalene
 Ligand.
;
_journal_issue 22
_journal_name_full 'Inorganic chemistry'
_journal_page_first 10766
_journal_page_last 10775
_journal_paper_doi 10.1021/acs.inorgchem.5b01803
_journal_volume 54
_journal_year 2015
_chemical_formula_sum 'C23 H10 F12 Mn N2 O4 S2'
_chemical_formula_weight 725.39
_chemical_name_systematic
; 
 ? 
;
_space_group_IT_number 2
_symmetry_cell_setting triclinic
_symmetry_space_group_name_Hall '-P 1'
_symmetry_space_group_name_H-M 'P -1'
_atom_sites_solution_hydrogens geom
_atom_sites_solution_primary direct
_atom_sites_solution_secondary difmap
_audit_creation_method SHELXL-97
_cell_angle_alpha 92.587(6)
_cell_angle_beta 97.091(6)
_cell_angle_gamma 93.764(5)
_cell_formula_units_Z 2
_cell_length_a 6.4766(4)
_cell_length_b 13.0615(9)
_cell_length_c 15.8126(12)
_cell_measurement_reflns_used 2966
_cell_measurement_temperature 99.95(18)
_cell_measurement_theta_max 28.1770
_cell_measurement_theta_min 3.2750
_cell_volume 1322.64(16)
_computing_cell_refinement
;
CrysAlisPro, Agilent Technologies,
Version 1.171.37.34k (release 13-08-2014 CrysAlis171 .NET)
(compiled Aug 13 2014,16:31:05)
;
_computing_data_collection
;
CrysAlisPro, Agilent Technologies,
Version 1.171.37.34k (release 13-08-2014 CrysAlis171 .NET)
(compiled Aug 13 2014,16:31:05)
;
_computing_data_reduction
;
CrysAlisPro, Agilent Technologies,
Version 1.171.37.34k (release 13-08-2014 CrysAlis171 .NET)
(compiled Aug 13 2014,16:31:05)
;
_computing_molecular_graphics 'Bruker SHELXTL'
_computing_publication_material 'Bruker SHELXTL'
_computing_structure_refinement 'SHELXL-97 (Sheldrick, 1997)'
_computing_structure_solution 'SHELXS-97 (Sheldrick, 1990)'
_diffrn_ambient_environment N~2~
_diffrn_ambient_temperature 99.95(18)
_diffrn_detector 'CCD plate'
_diffrn_detector_area_resol_mean 16.0793
_diffrn_detector_type Eos
_diffrn_measured_fraction_theta_full 0.999
_diffrn_measured_fraction_theta_max 0.999
_diffrn_measurement_device 'four-circle diffractometer'
_diffrn_measurement_device_type 'SuperNova, Dual, Cu at zero, Eos'
_diffrn_measurement_method '\w scans'
_diffrn_radiation_monochromator mirror
_diffrn_radiation_probe x-ray
_diffrn_radiation_type 'Mo K\a'
_diffrn_radiation_wavelength 0.71073
_diffrn_reflns_av_R_equivalents 0.0325
_diffrn_reflns_av_sigmaI/netI 0.0651
_diffrn_reflns_limit_h_max 8
_diffrn_reflns_limit_h_min -7
_diffrn_reflns_limit_k_max 16
_diffrn_reflns_limit_k_min -16
_diffrn_reflns_limit_l_max 19
_diffrn_reflns_limit_l_min -19
_diffrn_reflns_number 9535
_diffrn_reflns_theta_full 26.37
_diffrn_reflns_theta_max 26.37
_diffrn_reflns_theta_min 2.96
_diffrn_source 'SuperNova (Mo) X-ray Source'
_diffrn_standards_decay_% none
_diffrn_standards_interval_count 1
_diffrn_standards_interval_time 2.5
_diffrn_standards_number 10352
_exptl_absorpt_coefficient_mu 0.778
_exptl_absorpt_correction_T_max 1.00000
_exptl_absorpt_correction_T_min 0.82566
_exptl_absorpt_correction_type multi-scan
_exptl_absorpt_process_details
;
CrysAlisPro, Agilent Technologies,
Version 1.171.37.34k (release 13-08-2014 CrysAlis171 .NET)
(compiled Aug 13 2014,16:31:05)
Empirical absorption correction using spherical harmonics,
 implemented in SCALE3 ABSPACK scaling algorithm.
Empirical absorption correction using spherical harmonics,
 implemented in SCALE3 ABSPACK scaling algorithm.
;
_exptl_crystal_colour 'clear light red'
_exptl_crystal_density_diffrn 1.821
_exptl_crystal_density_method 'not measured'
_exptl_crystal_description prism
_exptl_crystal_F_000 718
_exptl_crystal_size_max 0.2800
_exptl_crystal_size_mid 0.0900
_exptl_crystal_size_min 0.0500
_refine_diff_density_max 0.486
_refine_diff_density_min -0.321
_refine_diff_density_rms 0.085
_refine_ls_extinction_method none
_refine_ls_goodness_of_fit_ref 1.045
_refine_ls_hydrogen_treatment constr
_refine_ls_matrix_type full
_refine_ls_number_parameters 400
_refine_ls_number_reflns 5391
_refine_ls_number_restraints 0
_refine_ls_restrained_S_all 1.045
_refine_ls_R_factor_all 0.0705
_refine_ls_R_factor_gt 0.0467
_refine_ls_shift/su_max 0.001
_refine_ls_shift/su_mean 0.000
_refine_ls_structure_factor_coef Fsqd
_refine_ls_weighting_details 'calc w=1/[\s^2^(Fo^2^)+(0.0277P)^2^+1.2098P] where P=(Fo^2^+2Fc^2^)/3'
_refine_ls_weighting_scheme calc
_refine_ls_wR_factor_gt 0.0883
_refine_ls_wR_factor_ref 0.1036
_reflns_number_gt 4034
_reflns_number_total 5391
_reflns_threshold_expression >2sigma(I)
_cod_data_source_file ic5b01803_si_002.cif
_cod_data_source_block 3
_cod_depositor_comments 'Adding full bibliography for 4344415--4344421.cif.'
_cod_original_cell_volume 1322.63(16)
_cod_database_code 4344417

loop_
_symmetry_equiv_pos_as_xyz
'x, y, z'
'-x, -y, -z'

loop_
_atom_site_label
_atom_site_type_symbol
_atom_site_fract_x
_atom_site_fract_y
_atom_site_fract_z
_atom_site_U_iso_or_equiv
_atom_site_adp_type
_atom_site_occupancy
_atom_site_symmetry_multiplicity
_atom_site_calc_flag
_atom_site_refinement_flags
C4 C 0.8794(5) 0.7182(2) 0.0844(2) 0.0245(7) Uani 1 1 d .
H4 H 1.0141 0.7200 0.1130 0.029 Uiso 1 1 calc R
C5 C 0.7590(5) 0.7978(2) 0.1016(2) 0.0241(7) Uani 1 1 d .
H5 H 0.8121 0.8512 0.1407 0.029 Uiso 1 1 calc R
C6 C 0.5556(5) 0.7974(2) 0.05940(19) 0.0178(7) Uani 1 1 d .
C7 C 0.4902(5) 0.7155(2) 0.0023(2) 0.0240(7) Uani 1 1 d .
H7 H 0.3571 0.7117 -0.0279 0.029 Uiso 1 1 calc R
C8 C 0.6221(5) 0.6391(3) -0.0099(2) 0.0272(8) Uani 1 1 d .
H8 H 0.5720 0.5844 -0.0483 0.033 Uiso 1 1 calc R
C9 C 0.4099(5) 0.8790(2) 0.06953(19) 0.0172(7) Uani 1 1 d .
C10 C 0.3948(4) 0.9460(2) 0.1354(2) 0.0168(7) Uani 1 1 d .
C12 C 0.0882(5) 0.9833(2) 0.0210(2) 0.0203(7) Uani 1 1 d .
C15 C 0.5763(5) 0.9425(2) 0.3705(2) 0.0232(7) Uani 1 1 d .
H15 H 0.5254 0.9193 0.4192 0.028 Uiso 1 1 calc R
C16 C 0.4505(5) 0.9257(2) 0.2936(2) 0.0228(7) Uani 1 1 d .
H16 H 0.3184 0.8923 0.2911 0.027 Uiso 1 1 calc R
C17 C 0.5237(5) 0.9592(2) 0.21982(19) 0.0162(6) Uani 1 1 d .
C18 C 0.7191(5) 1.0114(3) 0.2289(2) 0.0252(8) Uani 1 1 d .
H18 H 0.7718 1.0378 0.1816 0.030 Uiso 1 1 calc R
C19 C 0.8352(5) 1.0241(3) 0.3084(2) 0.0262(8) Uani 1 1 d .
H19 H 0.9673 1.0579 0.3129 0.031 Uiso 1 1 calc R
C21 C 1.1630(6) 0.6584(3) -0.2302(2) 0.0302(8) Uani 1 1 d .
C22 C 1.0420(5) 0.5849(2) -0.1783(2) 0.0202(7) Uani 1 1 d .
C23 C 0.8598(5) 0.5322(2) -0.2197(2) 0.0215(7) Uani 1 1 d .
H23 H 0.8202 0.5421 -0.2771 0.026 Uiso 1 1 calc R
C24 C 0.7366(5) 0.4658(2) -0.1782(2) 0.0189(7) Uani 1 1 d .
C25 C 0.5385(5) 0.4120(2) -0.2292(2) 0.0234(7) Uani 1 1 d .
C34 C 1.1232(7) 0.6862(3) 0.4078(3) 0.0506(12) Uani 1 1 d .
C35 C 1.0264(5) 0.7689(3) 0.4598(2) 0.0279(8) Uani 1 1 d .
C36 C 0.8717(5) 0.7370(3) 0.5088(2) 0.0299(8) Uani 1 1 d .
H36 H 0.8353 0.6670 0.5098 0.036 Uiso 1 1 calc R
C37 C 0.7701(5) 0.8050(2) 0.5560(2) 0.0209(7) Uani 1 1 d .
C38 C 0.6162(5) 0.7615(3) 0.6142(2) 0.0282(8) Uani 1 1 d .
F1 F 0.3710(3) 0.42994(15) -0.19031(13) 0.0327(5) Uani 1 1 d .
F2 F 0.5525(3) 0.31021(14) -0.23384(13) 0.0328(5) Uani 1 1 d .
F3 F 0.5003(3) 0.44248(15) -0.30842(12) 0.0317(5) Uani 1 1 d .
F4 F 1.1212(4) 0.63935(19) -0.31341(13) 0.0508(7) Uani 1 1 d .
F5 F 1.1167(4) 0.75409(16) -0.21372(17) 0.0590(7) Uani 1 1 d .
F6 F 1.3675(3) 0.65650(18) -0.20992(15) 0.0478(6) Uani 1 1 d .
F7 F 1.0617(4) 0.6944(2) 0.32479(19) 0.0732(9) Uani 1 1 d .
F8 F 1.0743(6) 0.59177(19) 0.4269(3) 0.1128(15) Uani 1 1 d .
F9 F 1.3308(4) 0.7013(2) 0.41792(18) 0.0627(8) Uani 1 1 d .
F10 F 0.4293(3) 0.79678(16) 0.59631(15) 0.0404(6) Uani 1 1 d .
F11 F 0.5895(3) 0.65897(15) 0.60884(15) 0.0409(6) Uani 1 1 d .
F12 F 0.6836(4) 0.78999(18) 0.69537(14) 0.0481(6) Uani 1 1 d .
Mn1 Mn 1.0000 1.0000 0.5000 0.01701(16) Uani 1 2 d S
Mn2 Mn 1.0000 0.5000 0.0000 0.01956(17) Uani 1 2 d S
N1 N 0.7677(4) 0.99039(19) 0.37915(16) 0.0182(6) Uani 1 1 d .
N2 N 0.8147(4) 0.63789(19) 0.02896(17) 0.0208(6) Uani 1 1 d .
O1 O 0.7632(3) 0.44143(16) -0.10167(14) 0.0223(5) Uani 1 1 d .
O2 O 1.1188(3) 0.58215(16) -0.10218(14) 0.0219(5) Uani 1 1 d .
O3 O 1.1001(3) 0.85819(16) 0.45018(14) 0.0233(5) Uani 1 1 d .
O4 O 0.7880(3) 0.90134(16) 0.55993(14) 0.0199(5) Uani 1 1 d .
S1 S 0.22070(12) 0.88469(6) -0.02062(5) 0.0231(2) Uani 1 1 d .
S2 S 0.20187(12) 1.03456(6) 0.12170(5) 0.0237(2) Uani 1 1 d .

loop_
_atom_site_aniso_label
_atom_site_aniso_U_11
_atom_site_aniso_U_22
_atom_site_aniso_U_33
_atom_site_aniso_U_23
_atom_site_aniso_U_13
_atom_site_aniso_U_12
C4 0.0201(17) 0.0271(18) 0.026(2) 0.0012(15) 0.0003(14) 0.0063(15)
C5 0.0268(18) 0.0200(16) 0.0237(19) -0.0033(14) -0.0032(14) 0.0024(15)
C6 0.0203(16) 0.0211(16) 0.0125(16) 0.0032(12) 0.0024(12) 0.0029(14)
C7 0.0258(17) 0.0253(17) 0.0193(18) -0.0012(14) -0.0040(14) 0.0036(15)
C8 0.0285(18) 0.0259(18) 0.026(2) -0.0044(15) -0.0016(15) 0.0060(16)
C9 0.0169(15) 0.0210(16) 0.0130(16) 0.0036(12) -0.0023(12) 0.0023(13)
C10 0.0159(15) 0.0197(15) 0.0144(16) 0.0015(12) -0.0007(12) 0.0026(13)
C12 0.0194(16) 0.0251(17) 0.0152(17) -0.0003(13) -0.0025(13) 0.0022(14)
C15 0.0239(17) 0.0302(18) 0.0156(17) 0.0031(14) 0.0018(13) 0.0018(15)
C16 0.0201(16) 0.0259(17) 0.0203(18) 0.0005(14) -0.0023(13) -0.0038(15)
C17 0.0169(15) 0.0178(15) 0.0136(16) -0.0006(12) -0.0008(12) 0.0063(13)
C18 0.0261(18) 0.0317(18) 0.0154(18) 0.0041(14) -0.0026(14) -0.0068(16)
C19 0.0207(17) 0.0350(19) 0.0201(19) 0.0046(15) -0.0050(14) -0.0075(16)
C21 0.038(2) 0.031(2) 0.0195(19) 0.0041(15) -0.0011(15) -0.0065(18)
C22 0.0287(18) 0.0183(16) 0.0149(17) -0.0005(13) 0.0046(14) 0.0074(14)
C23 0.0249(17) 0.0225(16) 0.0166(18) 0.0007(13) -0.0008(14) 0.0043(15)
C24 0.0224(16) 0.0179(15) 0.0177(17) -0.0018(13) 0.0045(13) 0.0085(14)
C25 0.0283(18) 0.0230(17) 0.0200(18) 0.0008(14) 0.0057(14) 0.0057(15)
C34 0.060(3) 0.031(2) 0.068(4) -0.009(2) 0.041(3) 0.002(2)
C35 0.0314(19) 0.0281(19) 0.026(2) -0.0051(15) 0.0095(16) 0.0069(17)
C36 0.035(2) 0.0202(17) 0.037(2) 0.0022(15) 0.0133(17) 0.0007(16)
C37 0.0185(16) 0.0253(17) 0.0175(17) 0.0040(13) -0.0039(13) -0.0003(14)
C38 0.0275(19) 0.0268(18) 0.031(2) 0.0051(15) 0.0054(16) 0.0013(16)
F1 0.0223(10) 0.0451(12) 0.0310(12) -0.0045(10) 0.0059(9) 0.0038(9)
F2 0.0407(12) 0.0226(10) 0.0338(13) -0.0068(9) 0.0047(10) -0.0012(9)
F3 0.0330(11) 0.0417(12) 0.0181(11) 0.0001(9) -0.0037(9) -0.0011(10)
F4 0.0605(15) 0.0707(16) 0.0167(12) 0.0069(11) 0.0031(11) -0.0297(13)
F5 0.091(2) 0.0253(12) 0.0637(18) 0.0085(11) 0.0246(16) -0.0023(13)
F6 0.0308(12) 0.0697(16) 0.0416(15) 0.0211(12) 0.0025(10) -0.0148(12)
F7 0.0777(19) 0.086(2) 0.0539(19) -0.0443(16) 0.0206(16) -0.0015(17)
F8 0.166(3) 0.0252(14) 0.174(4) -0.0057(17) 0.131(3) 0.0072(18)
F9 0.0631(17) 0.0622(17) 0.071(2) -0.0056(14) 0.0320(15) 0.0291(14)
F10 0.0244(11) 0.0401(12) 0.0603(16) 0.0144(11) 0.0137(10) 0.0063(10)
F11 0.0440(13) 0.0277(11) 0.0553(16) 0.0128(10) 0.0215(11) -0.0004(10)
F12 0.0545(14) 0.0653(16) 0.0236(13) 0.0050(11) 0.0108(11) -0.0147(13)
Mn1 0.0166(3) 0.0216(3) 0.0116(4) 0.0006(3) -0.0024(3) -0.0005(3)
Mn2 0.0220(4) 0.0244(4) 0.0129(4) 0.0010(3) 0.0015(3) 0.0081(3)
N1 0.0195(13) 0.0221(13) 0.0115(14) 0.0008(11) -0.0039(11) 0.0024(12)
N2 0.0213(14) 0.0219(14) 0.0199(15) 0.0013(11) 0.0038(11) 0.0048(12)
O1 0.0250(12) 0.0261(12) 0.0165(12) 0.0012(9) 0.0041(9) 0.0043(10)
O2 0.0245(12) 0.0252(12) 0.0157(12) -0.0005(9) 0.0013(9) 0.0030(10)
O3 0.0245(12) 0.0245(12) 0.0214(13) -0.0002(10) 0.0057(10) 0.0016(10)
O4 0.0207(11) 0.0211(11) 0.0176(12) -0.0004(9) 0.0017(9) 0.0004(10)
S1 0.0242(4) 0.0297(4) 0.0142(4) -0.0043(3) -0.0050(3) 0.0113(4)
S2 0.0223(4) 0.0322(5) 0.0154(4) -0.0063(3) -0.0061(3) 0.0124(4)

loop_
_atom_type_symbol
_atom_type_description
_atom_type_scat_dispersion_real
_atom_type_scat_dispersion_imag
_atom_type_scat_source
C C 0.0033 0.0016 'International Tables Vol C Tables 4.2.6.8 and 6.1.1.4'
H H 0.0000 0.0000 'International Tables Vol C Tables 4.2.6.8 and 6.1.1.4'
F F 0.0171 0.0103 'International Tables Vol C Tables 4.2.6.8 and 6.1.1.4'
Mn Mn 0.3368 0.7283 'International Tables Vol C Tables 4.2.6.8 and 6.1.1.4'
N N 0.0061 0.0033 'International Tables Vol C Tables 4.2.6.8 and 6.1.1.4'
O O 0.0106 0.0060 'International Tables Vol C Tables 4.2.6.8 and 6.1.1.4'
S S 0.1246 0.1234 'International Tables Vol C Tables 4.2.6.8 and 6.1.1.4'

loop_
_geom_angle_atom_site_label_1
_geom_angle_atom_site_label_2
_geom_angle_atom_site_label_3
_geom_angle
_geom_angle_site_symmetry_1
_geom_angle_site_symmetry_3
N2 C4 C5 124.2(3) . .
N2 C4 H4 117.9 . .
C5 C4 H4 117.9 . .
C4 C5 C6 119.3(3) . .
C4 C5 H5 120.4 . .
C6 C5 H5 120.4 . .
C7 C6 C5 116.4(3) . .
C7 C6 C9 118.2(3) . .
C5 C6 C9 125.4(3) . .
C8 C7 C6 120.0(3) . .
C8 C7 H7 120.0 . .
C6 C7 H7 120.0 . .
N2 C8 C7 124.7(3) . .
N2 C8 H8 117.7 . .
C7 C8 H8 117.7 . .
C10 C9 C6 131.3(3) . .
C10 C9 S1 115.7(2) . .
C6 C9 S1 113.0(2) . .
C9 C10 C17 129.2(3) . .
C9 C10 S2 117.7(2) . .
C17 C10 S2 113.1(2) . .
C12 C12 S1 122.6(3) 2_575 .
C12 C12 S2 123.2(3) 2_575 .
S1 C12 S2 114.18(17) . .
N1 C15 C16 123.8(3) . .
N1 C15 H15 118.1 . .
C16 C15 H15 118.1 . .
C15 C16 C17 119.2(3) . .
C15 C16 H16 120.4 . .
C17 C16 H16 120.4 . .
C18 C17 C16 117.2(3) . .
C18 C17 C10 120.7(3) . .
C16 C17 C10 122.0(3) . .
C19 C18 C17 119.7(3) . .
C19 C18 H18 120.1 . .
C17 C18 H18 120.1 . .
N1 C19 C18 123.4(3) . .
N1 C19 H19 118.3 . .
C18 C19 H19 118.3 . .
F4 C21 F6 107.5(3) . .
F4 C21 F5 107.2(3) . .
F6 C21 F5 106.6(3) . .
F4 C21 C22 113.6(3) . .
F6 C21 C22 111.9(3) . .
F5 C21 C22 109.7(3) . .
O2 C22 C23 128.1(3) . .
O2 C22 C21 114.2(3) . .
C23 C22 C21 117.7(3) . .
C24 C23 C22 122.3(3) . .
C24 C23 H23 118.8 . .
C22 C23 H23 118.8 . .
O1 C24 C23 128.7(3) . .
O1 C24 C25 113.0(3) . .
C23 C24 C25 118.3(3) . .
F3 C25 F2 107.8(3) . .
F3 C25 F1 107.1(3) . .
F2 C25 F1 107.2(3) . .
F3 C25 C24 113.7(3) . .
F2 C25 C24 110.4(3) . .
F1 C25 C24 110.4(3) . .
F8 C34 F9 108.2(4) . .
F8 C34 F7 108.1(4) . .
F9 C34 F7 106.0(3) . .
F8 C34 C35 114.2(3) . .
F9 C34 C35 110.6(3) . .
F7 C34 C35 109.4(4) . .
O3 C35 C36 129.0(3) . .
O3 C35 C34 112.9(3) . .
C36 C35 C34 118.0(3) . .
C37 C36 C35 122.8(3) . .
C37 C36 H36 118.6 . .
C35 C36 H36 118.6 . .
O4 C37 C36 128.6(3) . .
O4 C37 C38 112.7(3) . .
C36 C37 C38 118.7(3) . .
F10 C38 F12 107.1(3) . .
F10 C38 F11 107.0(3) . .
F12 C38 F11 107.3(3) . .
F10 C38 C37 111.5(3) . .
F12 C38 C37 110.1(3) . .
F11 C38 C37 113.6(3) . .
O3 Mn1 O3 180.00(11) . 2_776
O3 Mn1 O4 84.28(8) . .
O3 Mn1 O4 95.72(8) 2_776 .
O3 Mn1 O4 95.72(8) . 2_776
O3 Mn1 O4 84.28(8) 2_776 2_776
O4 Mn1 O4 180.000(1) . 2_776
O3 Mn1 N1 84.99(9) . .
O3 Mn1 N1 95.01(9) 2_776 .
O4 Mn1 N1 89.72(9) . .
O4 Mn1 N1 90.28(8) 2_776 .
O3 Mn1 N1 95.01(9) . 2_776
O3 Mn1 N1 84.99(9) 2_776 2_776
O4 Mn1 N1 90.28(8) . 2_776
O4 Mn1 N1 89.72(9) 2_776 2_776
N1 Mn1 N1 180.000(1) . 2_776
O1 Mn2 O1 180.00(9) . 2_765
O1 Mn2 O2 97.52(8) . 2_765
O1 Mn2 O2 82.48(8) 2_765 2_765
O1 Mn2 O2 82.48(8) . .
O1 Mn2 O2 97.52(8) 2_765 .
O2 Mn2 O2 180.00(10) 2_765 .
O1 Mn2 N2 88.18(9) . 2_765
O1 Mn2 N2 91.82(9) 2_765 2_765
O2 Mn2 N2 88.98(9) 2_765 2_765
O2 Mn2 N2 91.02(9) . 2_765
O1 Mn2 N2 91.82(9) . .
O1 Mn2 N2 88.18(9) 2_765 .
O2 Mn2 N2 91.02(9) 2_765 .
O2 Mn2 N2 88.98(9) . .
N2 Mn2 N2 180.00(13) 2_765 .
C19 N1 C15 116.7(3) . .
C19 N1 Mn1 117.5(2) . .
C15 N1 Mn1 125.3(2) . .
C8 N2 C4 115.5(3) . .
C8 N2 Mn2 118.0(2) . .
C4 N2 Mn2 126.5(2) . .
C24 O1 Mn2 129.0(2) . .
C22 O2 Mn2 129.2(2) . .
C35 O3 Mn1 127.3(2) . .
C37 O4 Mn1 127.7(2) . .
C12 S1 C9 96.44(15) . .
C12 S2 C10 95.62(15) . .

loop_
_geom_bond_atom_site_label_1
_geom_bond_atom_site_label_2
_geom_bond_distance
_geom_bond_site_symmetry_2
C4 N2 1.347(4) .
C4 C5 1.377(4) .
C4 H4 0.9300 .
C5 C6 1.401(4) .
C5 H5 0.9300 .
C6 C7 1.378(4) .
C6 C9 1.484(4) .
C7 C8 1.378(5) .
C7 H7 0.9300 .
C8 N2 1.322(4) .
C8 H8 0.9300 .
C9 C10 1.347(4) .
C9 S1 1.769(3) .
C10 C17 1.481(4) .
C10 S2 1.758(3) .
C12 C12 1.358(6) 2_575
C12 S1 1.742(3) .
C12 S2 1.753(3) .
C15 N1 1.340(4) .
C15 C16 1.378(4) .
C15 H15 0.9300 .
C16 C17 1.390(4) .
C16 H16 0.9300 .
C17 C18 1.386(4) .
C18 C19 1.380(4) .
C18 H18 0.9300 .
C19 N1 1.332(4) .
C19 H19 0.9300 .
C21 F4 1.318(4) .
C21 F6 1.326(4) .
C21 F5 1.327(4) .
C21 C22 1.530(5) .
C22 O2 1.248(4) .
C22 C23 1.399(4) .
C23 C24 1.381(4) .
C23 H23 0.9300 .
C24 O1 1.259(4) .
C24 C25 1.537(4) .
C25 F3 1.331(4) .
C25 F2 1.338(4) .
C25 F1 1.340(4) .
C34 F8 1.311(5) .
C34 F9 1.334(5) .
C34 F7 1.336(6) .
C34 C35 1.540(5) .
C35 O3 1.254(4) .
C35 C36 1.394(5) .
C36 C37 1.385(5) .
C36 H36 0.9300 .
C37 O4 1.255(4) .
C37 C38 1.537(5) .
C38 F10 1.326(4) .
C38 F12 1.331(4) .
C38 F11 1.336(4) .
Mn1 O3 2.150(2) .
Mn1 O3 2.150(2) 2_776
Mn1 O4 2.155(2) .
Mn1 O4 2.155(2) 2_776
Mn1 N1 2.275(2) .
Mn1 N1 2.275(2) 2_776
Mn2 O1 2.156(2) .
Mn2 O1 2.156(2) 2_765
Mn2 O2 2.170(2) 2_765
Mn2 O2 2.170(2) .
Mn2 N2 2.289(3) 2_765
Mn2 N2 2.289(3) .

loop_
_geom_torsion_atom_site_label_1
_geom_torsion_atom_site_label_2
_geom_torsion_atom_site_label_3
_geom_torsion_atom_site_label_4
_geom_torsion
_geom_torsion_site_symmetry_1
N2 C4 C5 C6 -0.2(5) .
C4 C5 C6 C7 -0.2(5) .
C4 C5 C6 C9 -178.3(3) .
C5 C6 C7 C8 0.7(5) .
C9 C6 C7 C8 179.0(3) .
C6 C7 C8 N2 -1.0(5) .
C7 C6 C9 C10 154.6(3) .
C5 C6 C9 C10 -27.4(5) .
C7 C6 C9 S1 -23.5(4) .
C5 C6 C9 S1 154.6(3) .
C6 C9 C10 C17 0.3(5) .
S1 C9 C10 C17 178.3(2) .
C6 C9 C10 S2 178.4(3) .
S1 C9 C10 S2 -3.6(3) .
N1 C15 C16 C17 0.3(5) .
C15 C16 C17 C18 -2.2(5) .
C15 C16 C17 C10 -178.4(3) .
C9 C10 C17 C18 78.6(4) .
S2 C10 C17 C18 -99.6(3) .
C9 C10 C17 C16 -105.3(4) .
S2 C10 C17 C16 76.5(3) .
C16 C17 C18 C19 2.7(5) .
C10 C17 C18 C19 179.0(3) .
C17 C18 C19 N1 -1.6(5) .
F4 C21 C22 O2 160.9(3) .
F6 C21 C22 O2 39.0(4) .
F5 C21 C22 O2 -79.1(4) .
F4 C21 C22 C23 -20.9(5) .
F6 C21 C22 C23 -142.8(3) .
F5 C21 C22 C23 99.1(3) .
O2 C22 C23 C24 -0.6(5) .
C21 C22 C23 C24 -178.5(3) .
C22 C23 C24 O1 -0.5(5) .
C22 C23 C24 C25 179.6(3) .
O1 C24 C25 F3 175.5(3) .
C23 C24 C25 F3 -4.7(4) .
O1 C24 C25 F2 -63.2(3) .
C23 C24 C25 F2 116.6(3) .
O1 C24 C25 F1 55.1(4) .
C23 C24 C25 F1 -125.0(3) .
F8 C34 C35 O3 169.7(4) .
F9 C34 C35 O3 47.3(5) .
F7 C34 C35 O3 -69.1(4) .
F8 C34 C35 C36 -11.3(6) .
F9 C34 C35 C36 -133.6(4) .
F7 C34 C35 C36 109.9(4) .
O3 C35 C36 C37 0.8(6) .
C34 C35 C36 C37 -178.1(4) .
C35 C36 C37 O4 3.9(6) .
C35 C36 C37 C38 -174.5(3) .
O4 C37 C38 F10 56.9(4) .
C36 C37 C38 F10 -124.4(3) .
O4 C37 C38 F12 -61.8(4) .
C36 C37 C38 F12 116.9(3) .
O4 C37 C38 F11 177.9(3) .
C36 C37 C38 F11 -3.4(4) .
C18 C19 N1 C15 -0.3(5) .
C18 C19 N1 Mn1 171.9(3) .
C16 C15 N1 C19 0.9(5) .
C16 C15 N1 Mn1 -170.6(2) .
O3 Mn1 N1 C19 -82.7(2) .
O3 Mn1 N1 C19 97.3(2) 2_776
O4 Mn1 N1 C19 -167.0(2) .
O4 Mn1 N1 C19 13.0(2) 2_776
N1 Mn1 N1 C19 0(100) 2_776
O3 Mn1 N1 C15 88.8(3) .
O3 Mn1 N1 C15 -91.2(3) 2_776
O4 Mn1 N1 C15 4.5(3) .
O4 Mn1 N1 C15 -175.5(3) 2_776
N1 Mn1 N1 C15 0(100) 2_776
C7 C8 N2 C4 0.6(5) .
C7 C8 N2 Mn2 178.6(3) .
C5 C4 N2 C8 0.0(5) .
C5 C4 N2 Mn2 -177.8(2) .
O1 Mn2 N2 C8 8.6(2) .
O1 Mn2 N2 C8 -171.4(2) 2_765
O2 Mn2 N2 C8 -88.9(2) 2_765
O2 Mn2 N2 C8 91.1(2) .
N2 Mn2 N2 C8 125.9(3) 2_765
O1 Mn2 N2 C4 -173.6(3) .
O1 Mn2 N2 C4 6.4(3) 2_765
O2 Mn2 N2 C4 88.8(3) 2_765
O2 Mn2 N2 C4 -91.2(3) .
N2 Mn2 N2 C4 -56.4(2) 2_765
C23 C24 O1 Mn2 4.6(5) .
C25 C24 O1 Mn2 -175.54(18) .
O1 Mn2 O1 C24 47(100) 2_765
O2 Mn2 O1 C24 174.8(3) 2_765
O2 Mn2 O1 C24 -5.2(3) .
N2 Mn2 O1 C24 -96.4(3) 2_765
N2 Mn2 O1 C24 83.6(3) .
C23 C22 O2 Mn2 -2.5(5) .
C21 C22 O2 Mn2 175.5(2) .
O1 Mn2 O2 C22 4.2(3) .
O1 Mn2 O2 C22 -175.8(3) 2_765
O2 Mn2 O2 C22 -113(100) 2_765
N2 Mn2 O2 C22 92.2(3) 2_765
N2 Mn2 O2 C22 -87.8(3) .
C36 C35 O3 Mn1 -4.5(5) .
C34 C35 O3 Mn1 174.5(3) .
O3 Mn1 O3 C35 -93(100) 2_776
O4 Mn1 O3 C35 3.2(3) .
O4 Mn1 O3 C35 -176.8(3) 2_776
N1 Mn1 O3 C35 -87.0(3) .
N1 Mn1 O3 C35 93.0(3) 2_776
C36 C37 O4 Mn1 -4.1(5) .
C38 C37 O4 Mn1 174.48(19) .
O3 Mn1 O4 C37 0.7(2) .
O3 Mn1 O4 C37 -179.3(2) 2_776
O4 Mn1 O4 C37 24(100) 2_776
N1 Mn1 O4 C37 85.7(3) .
N1 Mn1 O4 C37 -94.3(3) 2_776
C12 C12 S1 C9 -175.8(4) 2_575
S2 C12 S1 C9 3.9(2) .
C10 C9 S1 C12 -0.3(3) .
C6 C9 S1 C12 178.1(2) .
C12 C12 S2 C10 174.4(4) 2_575
S1 C12 S2 C10 -5.4(2) .
C9 C10 S2 C12 5.4(3) .
C17 C10 S2 C12 -176.2(2) .
